data_7714207
loop_
_publ_author_name
'Kariyawasam, Rasika Janadari'
'Zibaseresht, Ramin'
'Polson, Matthew Ian James'
'Houlihan, Joanna C.C.'
'Wikaira, Jan L.'
'Hartshorn, Richard M.'

_publ_section_title
;
 Synthesis of Nitrogen Mustards on Cobalt(III)
;
_journal_name_full 'Dalton Transactions'
_journal_paper_doi 10.1039/D3DT01634J
_journal_year 2023
_chemical_formula_moiety 'C8 H24 Cl3 Co N4 O, 2(C F3 O3 S)'
_chemical_formula_sum 'C10 H24 Cl3 Co F6 N4 O7 S2'
_chemical_formula_weight 655.73
_space_group_crystal_system monoclinic
_space_group_IT_number 14
_space_group_name_Hall '-P 2yn'
_space_group_name_H-M_alt 'P 1 21/n 1'
_atom_sites_solution_hydrogens mixed
_atom_sites_solution_primary dual
_audit_creation_date 2022-02-11
_audit_creation_method
;
Olex2 1.3
(compiled 2020.11.12 svn.r5f609507 for OlexSys, GUI svn.r6408)
;
_audit_update_record
;
2022-03-31 deposited with the CCDC.	2023-10-11 downloaded from the CCDC.
;
_cell_angle_alpha 90
_cell_angle_beta 109.284(2)
_cell_angle_gamma 90
_cell_formula_units_Z 4
_cell_length_a 10.2797(2)
_cell_length_b 19.2548(4)
_cell_length_c 12.9988(3)
_cell_measurement_reflns_used 6899
_cell_measurement_temperature 120.00(10)
_cell_measurement_theta_max 76.2890
_cell_measurement_theta_min 4.2290
_cell_volume 2428.54(9)
_computing_cell_refinement 'CrysAlisPro 1.171.41.110a (Rigaku OD, 2021)'
_computing_data_collection 'CrysAlisPro 1.171.41.110a (Rigaku OD, 2021)'
_computing_data_reduction 'CrysAlisPro 1.171.41.110a (Rigaku OD, 2021)'
_computing_molecular_graphics 'Olex2 1.3 (Dolomanov et al., 2009)'
_computing_publication_material 'Olex2 1.3 (Dolomanov et al., 2009)'
_computing_structure_refinement 'SHELXL 2018/3 (Sheldrick, 2015)'
_computing_structure_solution 'SHELXT 2018/2 (Sheldrick, 2018)'
_diffrn_ambient_temperature 120.15
_diffrn_detector_area_resol_mean 10.6501
_diffrn_detector_type Atlas
_diffrn_measured_fraction_theta_full 1.000
_diffrn_measured_fraction_theta_max 0.991
_diffrn_measurement_details
;
List of Runs (angles in degrees, time in seconds):

  # Type    Start    End  Width  t~exp~   \w     \q     \k     \f   Frames
#--------------------------------------------------------------------------
  1  \w    -40.00  28.00   1.00    2.00    --  -40.50  37.00  60.00   68
  2  \w     13.00  44.00   1.00    2.00    --   42.06 -99.00-150.00   31
  3  \w     46.00  77.00   1.00    4.82    --  111.00 -30.00-180.00   31
  4  \w     37.00  90.00   1.00    4.82    --  111.00 -30.00-120.00   53
  5  \w     54.00  95.00   1.00    4.82    --  111.00 -94.00   0.00   41
  6  \w     86.00 116.00   1.00    4.82    --  111.00-111.00 -30.00   30
  7  \w     72.00 102.00   1.00    4.82    --  111.00 -94.00  30.00   30
  8  \w     36.00  78.00   1.00    4.82    --  111.00 -30.00  30.00   42
  9  \w     30.00  65.00   1.00    4.82    --  111.00 -94.00  30.00   35
 10  \w     62.00 112.00   1.00    4.82    --  111.00-111.00-150.00   50
 11  \w     89.00 136.00   1.00    4.82    --  111.00  45.00   0.00   47
 12  \w    102.00 138.00   1.00    4.82    --  111.00 111.00 -60.00   36
 13  \w    101.00 178.00   1.00    4.82    --  111.00 111.00 -30.00   77
 14  \w    153.00 178.00   1.00    4.82    --  111.00 111.00  90.00   25
 15  \w    104.00 150.00   1.00    4.82    --  111.00 178.00  30.00   46
 16  \w     58.00  85.00   1.00    4.82    --  111.00 178.00  30.00   27
 17  \w     57.00 139.00   1.00    4.82    --  111.00 178.00   0.00   82
 18  \w    -49.00  31.00   1.00    2.00    --  -40.50  37.00-180.00   80
 19  \w    -96.00 -20.00   1.00    2.00    --  -40.50 125.00  60.00   76
;
_diffrn_measurement_device 'four-circle diffractometer'
_diffrn_measurement_device_type 'SuperNova, Dual, Cu at home/near, Atlas'
_diffrn_measurement_method '\w scans'
_diffrn_radiation_type CuK\a
_diffrn_radiation_wavelength 1.54184
_diffrn_reflns_av_R_equivalents 0.0383
_diffrn_reflns_av_unetI/netI 0.0415
_diffrn_reflns_Laue_measured_fraction_full 1.000
_diffrn_reflns_Laue_measured_fraction_max 0.991
_diffrn_reflns_limit_h_max 11
_diffrn_reflns_limit_h_min -12
_diffrn_reflns_limit_k_max 24
_diffrn_reflns_limit_k_min -22
_diffrn_reflns_limit_l_max 13
_diffrn_reflns_limit_l_min -16
_diffrn_reflns_number 13412
_diffrn_reflns_point_group_measured_fraction_full 1.000
_diffrn_reflns_point_group_measured_fraction_max 0.991
_diffrn_reflns_theta_full 67.684
_diffrn_reflns_theta_max 76.407
_diffrn_reflns_theta_min 4.273
_exptl_absorpt_coefficient_mu 11.000
_exptl_absorpt_correction_T_max 1.000
_exptl_absorpt_correction_T_min 0.229
_exptl_absorpt_correction_type gaussian
_exptl_absorpt_process_details
;
CrysAlisPro 1.171.41.110a (Rigaku Oxford Diffraction, 2021)
Numerical absorption correction based on gaussian integration over
a multifaceted crystal model
Empirical absorption correction using spherical harmonics,
implemented in SCALE3 ABSPACK scaling algorithm.
;
_exptl_crystal_colour 'translucent pale blue'
_exptl_crystal_density_diffrn 1.793
_exptl_crystal_description plate
_exptl_crystal_F_000 1328
_exptl_crystal_size_max 0.294
_exptl_crystal_size_mid 0.202
_exptl_crystal_size_min 0.046
_refine_diff_density_max 0.430
_refine_diff_density_min -0.420
_refine_diff_density_rms 0.068
_refine_ls_extinction_method none
_refine_ls_goodness_of_fit_ref 1.018
_refine_ls_hydrogen_treatment mixed
_refine_ls_matrix_type full
_refine_ls_number_parameters 322
_refine_ls_number_reflns 5040
_refine_ls_number_restraints 8
_refine_ls_restrained_S_all 1.017
_refine_ls_R_factor_all 0.0409
_refine_ls_R_factor_gt 0.0336
_refine_ls_shift/su_max 0.001
_refine_ls_shift/su_mean 0.000
_refine_ls_structure_factor_coef Fsqd
_refine_ls_weighting_details 'w=1/[\s^2^(Fo^2^)+(0.0435P)^2^+0.5395P] where P=(Fo^2^+2Fc^2^)/3'
_refine_ls_weighting_scheme calc
_refine_ls_wR_factor_gt 0.0811
_refine_ls_wR_factor_ref 0.0862
_reflns_Friedel_coverage 0.000
_reflns_number_gt 4443
_reflns_number_total 5040
_reflns_threshold_expression 'I > 2\s(I)'
_cod_data_source_file d3dt01634j2.cif
_cod_data_source_block rzama
_cod_database_code 7714207
_shelx_shelxl_version_number 2018/3
_shelx_space_group_comment
;
The symmetry employed for this shelxl refinement is uniquely defined
by the following loop, which should always be used as a source of
symmetry information in preference to the above space-group names.
They are only intended as comments.
;
_shelx_estimated_absorpt_t_max 0.632
_shelx_estimated_absorpt_t_min 0.140
_olex2_refinement_description
;
1. Fixed Uiso
 At 1.2 times of:
  All C(H,H) groups
 At 1.5 times of:
  All C(H,H,H,H,H,H,H,H) groups
2. Restrained distances
 O1-H1A = O1-H1B = N2-H2A = N2-H2B = N3-H3 = N1-H1 = N4-H4A = N4-H4B
 0.9 with sigma of 0.02
3.a Secondary CH2 refined with riding coordinates:
 C8(H8A,H8B), C6(H6A,H6B), C7(H7A,H7B), C3(H3A,H3B), C4(H4C,H4D), C2(H2C,H2D),
 C5(H5A,H5B), C1(H1C,H1D)
;
_olex2_submission_special_instructions 'No special instructions were received'
_oxdiff_exptl_absorpt_empirical_details
;
Empirical correction (ABSPACK) includes:
- Absorption correction using spherical harmonics
- Frame scaling
;

loop_
_space_group_symop_operation_xyz
'x, y, z'
'-x+1/2, y+1/2, -z+1/2'
'-x, -y, -z'
'x-1/2, -y-1/2, z-1/2'

loop_
_atom_site_label
_atom_site_type_symbol
_atom_site_fract_x
_atom_site_fract_y
_atom_site_fract_z
_atom_site_U_iso_or_equiv
_atom_site_adp_type
_atom_site_occupancy
_atom_site_site_symmetry_order
_atom_site_calc_flag
_atom_site_refinement_flags_posn
_atom_site_refinement_flags_adp
_atom_site_refinement_flags_occupancy
_atom_site_disorder_assembly
_atom_site_disorder_group
Co1 Co 0.80745(4) 0.32800(2) 0.30370(3) 0.01911(9) Uani 1 1 d . . . . .
Cl1 Cl 0.95796(6) 0.24210(3) 0.33682(4) 0.02618(12) Uani 1 1 d . . . . .
S1 S 0.77274(6) 0.56822(3) 0.37769(5) 0.02448(12) Uani 1 1 d . . . . .
S2 S 0.31983(6) 0.36115(3) 0.14114(4) 0.02278(12) Uani 1 1 d . . . . .
Cl2 Cl 0.83590(7) 0.26847(4) -0.05143(5) 0.03789(15) Uani 1 1 d . . . . .
Cl3 Cl 0.81706(8) 0.41223(3) 0.72199(5) 0.03642(15) Uani 1 1 d . . . . .
O1 O 0.67333(18) 0.40353(9) 0.27123(14) 0.0248(3) Uani 1 1 d D . . . .
O5 O 0.39276(18) 0.31793(9) 0.08668(14) 0.0270(4) Uani 1 1 d . . . . .
F3 F 0.54440(18) 0.51743(9) 0.39119(16) 0.0446(4) Uani 1 1 d . . . . .
O6 O 0.40654(18) 0.38495(10) 0.24748(14) 0.0295(4) Uani 1 1 d . . . . .
O3 O 0.83207(19) 0.63709(9) 0.39297(14) 0.0292(4) Uani 1 1 d . . . . .
F2 F 0.6344(2) 0.59756(10) 0.50853(16) 0.0524(5) Uani 1 1 d . . . . .
F1 F 0.53061(19) 0.62465(11) 0.34122(19) 0.0556(5) Uani 1 1 d . . . . .
O2 O 0.7302(2) 0.54162(10) 0.26764(14) 0.0327(4) Uani 1 1 d . . . . .
O7 O 0.18626(19) 0.33665(10) 0.13526(15) 0.0337(4) Uani 1 1 d . . . . .
O4 O 0.84873(19) 0.51840(9) 0.45842(15) 0.0314(4) Uani 1 1 d . . . . .
F6 F 0.2125(2) 0.48473(10) 0.09928(16) 0.0576(6) Uani 1 1 d . . . . .
F5 F 0.2094(3) 0.42747(11) -0.04225(15) 0.0694(7) Uani 1 1 d . . . . .
N3 N 0.7756(2) 0.30713(10) 0.44374(15) 0.0211(4) Uani 1 1 d D . . . .
N4 N 0.6603(2) 0.26066(10) 0.23805(16) 0.0231(4) Uani 1 1 d D . . . .
F4 F 0.3992(3) 0.47139(12) 0.0608(2) 0.0739(7) Uani 1 1 d . . . . .
N1 N 0.8420(2) 0.34800(11) 0.16403(15) 0.0236(4) Uani 1 1 d D . . . .
N2 N 0.9594(2) 0.39148(11) 0.37121(15) 0.0224(4) Uani 1 1 d D . . . .
C8 C 0.6316(3) 0.22099(13) 0.32653(19) 0.0277(5) Uani 1 1 d . . . . .
H8A H 0.700501 0.183586 0.353620 0.033 Uiso 1 1 calc R U . . .
H8B H 0.538802 0.199695 0.299049 0.033 Uiso 1 1 calc R U . . .
C6 C 0.7904(3) 0.36523(12) 0.52178(18) 0.0252(5) Uani 1 1 d . . . . .
H6A H 0.721552 0.401557 0.487456 0.030 Uiso 1 1 calc R U . . .
H6B H 0.883154 0.385995 0.538489 0.030 Uiso 1 1 calc R U . . .
C7 C 0.6394(2) 0.27178(13) 0.41682(19) 0.0257(5) Uani 1 1 d . . . . .
H7A H 0.563633 0.306075 0.392469 0.031 Uiso 1 1 calc R U . . .
H7B H 0.632066 0.247068 0.481470 0.031 Uiso 1 1 calc R U . . .
C3 C 0.9300(3) 0.41134(13) 0.18259(19) 0.0267(5) Uani 1 1 d . . . . .
H3A H 0.873074 0.453427 0.177960 0.032 Uiso 1 1 calc R U . . .
H3B H 0.975697 0.414683 0.126584 0.032 Uiso 1 1 calc R U . . .
C4 C 1.0367(3) 0.40565(14) 0.29467(19) 0.0271(5) Uani 1 1 d . . . . .
H4C H 1.101852 0.367364 0.296810 0.033 Uiso 1 1 calc R U . . .
H4D H 1.089495 0.449471 0.314468 0.033 Uiso 1 1 calc R U . . .
C2 C 0.7215(3) 0.35217(14) 0.06253(19) 0.0280(5) Uani 1 1 d . . . . .
H2C H 0.670583 0.395682 0.063571 0.034 Uiso 1 1 calc R U . . .
H2D H 0.658769 0.312858 0.060980 0.034 Uiso 1 1 calc R U . . .
C5 C 0.7706(3) 0.34181(13) 0.62730(18) 0.0269(5) Uani 1 1 d . . . . .
H5A H 0.829474 0.300962 0.657160 0.032 Uiso 1 1 calc R U . . .
H5B H 0.673316 0.328552 0.613675 0.032 Uiso 1 1 calc R U . . .
C1 C 0.7599(3) 0.35047(13) -0.04044(19) 0.0287(5) Uani 1 1 d . . . . .
H1C H 0.826010 0.388273 -0.038417 0.034 Uiso 1 1 calc R U . . .
H1D H 0.676587 0.357806 -0.104779 0.034 Uiso 1 1 calc R U . . .
C9 C 0.6114(3) 0.57783(14) 0.4064(2) 0.0336(6) Uani 1 1 d . . . . .
C10 C 0.2842(4) 0.44060(15) 0.0600(2) 0.0408(7) Uani 1 1 d . . . . .
H4A H 0.584(3) 0.281(2) 0.196(3) 0.061 Uiso 1 1 d D U . . .
H1A H 0.586(2) 0.398(2) 0.264(3) 0.061 Uiso 1 1 d D U . . .
H3 H 0.843(3) 0.2754(17) 0.472(3) 0.061 Uiso 1 1 d D U . . .
H4B H 0.691(4) 0.2321(18) 0.198(3) 0.061 Uiso 1 1 d D U . . .
H1 H 0.894(4) 0.3100(15) 0.163(3) 0.061 Uiso 1 1 d D U . . .
H2A H 1.013(4) 0.369(2) 0.431(2) 0.061 Uiso 1 1 d D U . . .
H2B H 0.929(4) 0.4309(14) 0.392(3) 0.061 Uiso 1 1 d D U . . .
H1B H 0.698(4) 0.4470(12) 0.269(3) 0.061 Uiso 1 1 d D U . . .

loop_
_atom_site_aniso_label
_atom_site_aniso_U_11
_atom_site_aniso_U_22
_atom_site_aniso_U_33
_atom_site_aniso_U_23
_atom_site_aniso_U_13
_atom_site_aniso_U_12
Co1 0.02022(18) 0.01801(17) 0.01930(17) -0.00063(13) 0.00680(14) 0.00015(14)
Cl1 0.0255(3) 0.0248(3) 0.0271(2) 0.0006(2) 0.0072(2) 0.0058(2)
S1 0.0261(3) 0.0193(3) 0.0283(3) -0.0013(2) 0.0093(2) -0.0016(2)
S2 0.0234(3) 0.0212(3) 0.0240(2) -0.0016(2) 0.0081(2) 0.0017(2)
Cl2 0.0325(3) 0.0416(4) 0.0402(3) -0.0119(3) 0.0128(3) 0.0046(3)
Cl3 0.0592(4) 0.0285(3) 0.0273(3) -0.0046(2) 0.0221(3) -0.0030(3)
O1 0.0230(8) 0.0206(8) 0.0306(8) -0.0016(7) 0.0085(7) -0.0006(6)
O5 0.0264(8) 0.0250(8) 0.0311(8) -0.0043(7) 0.0115(7) 0.0031(7)
F3 0.0392(9) 0.0362(9) 0.0652(11) -0.0023(8) 0.0265(8) -0.0087(7)
O6 0.0284(9) 0.0334(9) 0.0262(8) -0.0047(7) 0.0083(7) -0.0021(7)
O3 0.0331(9) 0.0196(8) 0.0339(9) 0.0016(7) 0.0098(7) -0.0031(7)
F2 0.0724(13) 0.0467(10) 0.0537(10) -0.0100(9) 0.0415(10) -0.0033(10)
F1 0.0384(10) 0.0495(11) 0.0838(14) 0.0259(10) 0.0268(10) 0.0173(8)
O2 0.0368(10) 0.0312(9) 0.0298(9) -0.0034(7) 0.0107(8) -0.0037(8)
O7 0.0231(9) 0.0388(10) 0.0402(10) -0.0099(8) 0.0118(8) -0.0014(8)
O4 0.0334(10) 0.0214(8) 0.0348(9) 0.0032(7) 0.0050(8) 0.0012(7)
F6 0.0861(15) 0.0321(9) 0.0537(11) -0.0026(8) 0.0220(10) 0.0256(10)
F5 0.120(2) 0.0442(11) 0.0318(9) 0.0048(8) 0.0093(10) 0.0322(13)
N3 0.0219(9) 0.0195(9) 0.0222(8) -0.0004(7) 0.0079(7) -0.0020(7)
N4 0.0250(10) 0.0198(9) 0.0239(9) -0.0012(7) 0.0072(8) 0.0004(8)
F4 0.1010(19) 0.0431(11) 0.0943(17) 0.0210(12) 0.0548(15) -0.0083(12)
N1 0.0234(10) 0.0260(10) 0.0219(9) 0.0004(8) 0.0083(8) 0.0033(8)
N2 0.0219(9) 0.0230(10) 0.0228(9) -0.0022(7) 0.0082(8) -0.0022(8)
C8 0.0282(12) 0.0228(11) 0.0289(11) 0.0004(9) 0.0053(9) -0.0078(9)
C6 0.0328(12) 0.0215(11) 0.0246(10) -0.0028(9) 0.0140(10) -0.0032(9)
C7 0.0236(11) 0.0274(12) 0.0257(11) 0.0035(9) 0.0077(9) -0.0026(9)
C3 0.0284(12) 0.0281(12) 0.0261(11) 0.0026(9) 0.0123(10) -0.0003(10)
C4 0.0250(12) 0.0317(12) 0.0271(11) 0.0007(10) 0.0120(10) -0.0037(10)
C2 0.0289(12) 0.0334(13) 0.0214(10) 0.0012(10) 0.0080(9) 0.0059(10)
C5 0.0369(13) 0.0236(11) 0.0215(10) 0.0008(9) 0.0113(10) 0.0016(10)
C1 0.0365(13) 0.0270(12) 0.0241(11) -0.0007(9) 0.0119(10) -0.0022(10)
C9 0.0355(14) 0.0258(12) 0.0428(14) 0.0020(11) 0.0173(12) 0.0019(11)
C10 0.064(2) 0.0254(13) 0.0331(13) 0.0016(11) 0.0164(13) 0.0100(13)

loop_
_atom_type_symbol
_atom_type_description
_atom_type_scat_dispersion_real
_atom_type_scat_dispersion_imag
_atom_type_scat_source
C C 0.0181 0.0091 'International Tables Vol C Tables 4.2.6.8 and 6.1.1.4'
H H 0.0000 0.0000 'International Tables Vol C Tables 4.2.6.8 and 6.1.1.4'
N N 0.0311 0.0180 'International Tables Vol C Tables 4.2.6.8 and 6.1.1.4'
O O 0.0492 0.0322 'International Tables Vol C Tables 4.2.6.8 and 6.1.1.4'
F F 0.0727 0.0534 'International Tables Vol C Tables 4.2.6.8 and 6.1.1.4'
S S 0.3331 0.5567 'International Tables Vol C Tables 4.2.6.8 and 6.1.1.4'
Cl Cl 0.3639 0.7018 'International Tables Vol C Tables 4.2.6.8 and 6.1.1.4'
Co Co -2.3653 3.6143 'International Tables Vol C Tables 4.2.6.8 and 6.1.1.4'

loop_
_exptl_crystal_face_index_h
_exptl_crystal_face_index_k
_exptl_crystal_face_index_l
_exptl_crystal_face_perp_dist
0 1 1 0.0619
1 0 -1 0.0305
-1 0 1 0.0159
0 -1 0 0.0866
1 5 -4 0.0698
-1 -1 -5 0.1267

loop_
_geom_angle_atom_site_label_1
_geom_angle_atom_site_label_2
_geom_angle_atom_site_label_3
_geom_angle
_geom_angle_site_symmetry_1
_geom_angle_site_symmetry_3
_geom_angle_publ_flag
O1 Co1 Cl1 178.83(6) . . ?
O1 Co1 N3 91.74(8) . . ?
O1 Co1 N4 90.59(8) . . ?
O1 Co1 N1 89.12(8) . . ?
N3 Co1 Cl1 89.24(6) . . ?
N3 Co1 N1 179.12(8) . . ?
N4 Co1 Cl1 88.84(6) . . ?
N4 Co1 N3 85.89(8) . . ?
N4 Co1 N1 94.30(8) . . ?
N1 Co1 Cl1 89.90(6) . . ?
N2 Co1 Cl1 88.63(6) . . ?
N2 Co1 O1 91.95(8) . . ?
N2 Co1 N3 93.68(8) . . ?
N2 Co1 N4 177.44(9) . . ?
N2 Co1 N1 86.10(8) . . ?
O3 S1 O4 113.99(11) . . ?
O3 S1 C9 104.45(12) . . ?
O2 S1 O3 115.93(11) . . ?
O2 S1 O4 113.45(12) . . ?
O2 S1 C9 103.88(13) . . ?
O4 S1 C9 103.21(12) . . ?
O5 S2 C10 103.66(12) . . ?
O6 S2 O5 113.10(11) . . ?
O6 S2 C10 103.23(13) . . ?
O7 S2 O5 115.24(11) . . ?
O7 S2 O6 115.63(11) . . ?
O7 S2 C10 103.87(14) . . ?
Co1 O1 H1A 124(3) . . ?
Co1 O1 H1B 122(3) . . ?
H1A O1 H1B 114(4) . . ?
Co1 N3 H3 100(3) . . ?
C6 N3 Co1 117.49(14) . . ?
C6 N3 C7 112.38(18) . . ?
C6 N3 H3 110(3) . . ?
C7 N3 Co1 107.60(13) . . ?
C7 N3 H3 109(3) . . ?
Co1 N4 H4A 112(3) . . ?
Co1 N4 H4B 107(3) . . ?
C8 N4 Co1 108.92(14) . . ?
C8 N4 H4A 110(3) . . ?
C8 N4 H4B 110(3) . . ?
H4A N4 H4B 109(3) . . ?
Co1 N1 H1 98(3) . . ?
C3 N1 Co1 106.93(14) . . ?
C3 N1 H1 109(3) . . ?
C2 N1 Co1 118.13(15) . . ?
C2 N1 C3 112.57(19) . . ?
C2 N1 H1 111(3) . . ?
Co1 N2 H2A 105(3) . . ?
Co1 N2 H2B 111(3) . . ?
C4 N2 Co1 109.83(15) . . ?
C4 N2 H2A 111(3) . . ?
C4 N2 H2B 111(3) . . ?
H2A N2 H2B 109(3) . . ?
N4 C8 H8A 110.3 . . ?
N4 C8 H8B 110.3 . . ?
N4 C8 C7 107.16(19) . . ?
H8A C8 H8B 108.5 . . ?
C7 C8 H8A 110.3 . . ?
C7 C8 H8B 110.3 . . ?
N3 C6 H6A 109.1 . . ?
N3 C6 H6B 109.1 . . ?
N3 C6 C5 112.29(19) . . ?
H6A C6 H6B 107.9 . . ?
C5 C6 H6A 109.1 . . ?
C5 C6 H6B 109.1 . . ?
N3 C7 C8 106.45(19) . . ?
N3 C7 H7A 110.4 . . ?
N3 C7 H7B 110.4 . . ?
C8 C7 H7A 110.4 . . ?
C8 C7 H7B 110.4 . . ?
H7A C7 H7B 108.6 . . ?
N1 C3 H3A 110.1 . . ?
N1 C3 H3B 110.1 . . ?
N1 C3 C4 107.80(19) . . ?
H3A C3 H3B 108.5 . . ?
C4 C3 H3A 110.1 . . ?
C4 C3 H3B 110.1 . . ?
N2 C4 C3 106.25(19) . . ?
N2 C4 H4C 110.5 . . ?
N2 C4 H4D 110.5 . . ?
C3 C4 H4C 110.5 . . ?
C3 C4 H4D 110.5 . . ?
H4C C4 H4D 108.7 . . ?
N1 C2 H2C 108.9 . . ?
N1 C2 H2D 108.9 . . ?
N1 C2 C1 113.5(2) . . ?
H2C C2 H2D 107.7 . . ?
C1 C2 H2C 108.9 . . ?
C1 C2 H2D 108.9 . . ?
Cl3 C5 H5A 110.1 . . ?
Cl3 C5 H5B 110.1 . . ?
C6 C5 Cl3 108.15(17) . . ?
C6 C5 H5A 110.1 . . ?
C6 C5 H5B 110.1 . . ?
H5A C5 H5B 108.4 . . ?
Cl2 C1 H1C 109.7 . . ?
Cl2 C1 H1D 109.7 . . ?
C2 C1 Cl2 109.74(18) . . ?
C2 C1 H1C 109.7 . . ?
C2 C1 H1D 109.7 . . ?
H1C C1 H1D 108.2 . . ?
F3 C9 S1 109.96(19) . . ?
F2 C9 S1 111.1(2) . . ?
F2 C9 F3 108.1(2) . . ?
F1 C9 S1 111.02(19) . . ?
F1 C9 F3 108.4(2) . . ?
F1 C9 F2 108.2(2) . . ?
F6 C10 S2 110.1(2) . . ?
F5 C10 S2 111.1(2) . . ?
F5 C10 F6 107.2(3) . . ?
F4 C10 S2 111.3(2) . . ?
F4 C10 F6 108.6(3) . . ?
F4 C10 F5 108.4(3) . . ?

loop_
_geom_bond_atom_site_label_1
_geom_bond_atom_site_label_2
_geom_bond_distance
_geom_bond_site_symmetry_2
_geom_bond_publ_flag
Co1 Cl1 2.2079(6) . ?
Co1 O1 1.9518(18) . ?
Co1 N3 1.9940(19) . ?
Co1 N4 1.961(2) . ?
Co1 N1 1.9989(19) . ?
Co1 N2 1.949(2) . ?
S1 O3 1.4456(18) . ?
S1 O2 1.4445(18) . ?
S1 O4 1.4458(18) . ?
S1 C9 1.825(3) . ?
S2 O5 1.4514(17) . ?
S2 O6 1.4496(18) . ?
S2 O7 1.4298(19) . ?
S2 C10 1.825(3) . ?
Cl2 C1 1.788(3) . ?
Cl3 C5 1.787(2) . ?
O1 H1A 0.878(19) . ?
O1 H1B 0.881(19) . ?
F3 C9 1.333(3) . ?
F2 C9 1.326(3) . ?
F1 C9 1.325(3) . ?
F6 C10 1.332(3) . ?
F5 C10 1.322(4) . ?
N3 C6 1.484(3) . ?
N3 C7 1.491(3) . ?
N3 H3 0.904(19) . ?
N4 C8 1.489(3) . ?
N4 H4A 0.888(19) . ?
N4 H4B 0.887(19) . ?
F4 C10 1.319(4) . ?
N1 C3 1.490(3) . ?
N1 C2 1.484(3) . ?
N1 H1 0.909(19) . ?
N2 C4 1.490(3) . ?
N2 H2A 0.896(18) . ?
N2 H2B 0.897(19) . ?
C8 H8A 0.9900 . ?
C8 H8B 0.9900 . ?
C8 C7 1.509(3) . ?
C6 H6A 0.9900 . ?
C6 H6B 0.9900 . ?
C6 C5 1.520(3) . ?
C7 H7A 0.9900 . ?
C7 H7B 0.9900 . ?
C3 H3A 0.9900 . ?
C3 H3B 0.9900 . ?
C3 C4 1.511(3) . ?
C4 H4C 0.9900 . ?
C4 H4D 0.9900 . ?
C2 H2C 0.9900 . ?
C2 H2D 0.9900 . ?
C2 C1 1.516(3) . ?
C5 H5A 0.9900 . ?
C5 H5B 0.9900 . ?
C1 H1C 0.9900 . ?
C1 H1D 0.9900 . ?

loop_
_geom_torsion_atom_site_label_1
_geom_torsion_atom_site_label_2
_geom_torsion_atom_site_label_3
_geom_torsion_atom_site_label_4
_geom_torsion
_geom_torsion_site_symmetry_1
_geom_torsion_site_symmetry_2
_geom_torsion_site_symmetry_3
_geom_torsion_site_symmetry_4
_geom_torsion_publ_flag
Co1 N3 C6 C5 -177.11(16) . . . . ?
Co1 N3 C7 C8 41.7(2) . . . . ?
Co1 N4 C8 C7 39.5(2) . . . . ?
Co1 N1 C3 C4 40.9(2) . . . . ?
Co1 N1 C2 C1 -166.35(17) . . . . ?
Co1 N2 C4 C3 38.9(2) . . . . ?
O5 S2 C10 F6 177.9(2) . . . . ?
O5 S2 C10 F5 59.3(3) . . . . ?
O5 S2 C10 F4 -61.6(2) . . . . ?
O6 S2 C10 F6 -63.9(3) . . . . ?
O6 S2 C10 F5 177.5(2) . . . . ?
O6 S2 C10 F4 56.5(2) . . . . ?
O3 S1 C9 F3 177.92(18) . . . . ?
O3 S1 C9 F2 -62.4(2) . . . . ?
O3 S1 C9 F1 58.0(2) . . . . ?
O2 S1 C9 F3 56.0(2) . . . . ?
O2 S1 C9 F2 175.64(19) . . . . ?
O2 S1 C9 F1 -63.9(2) . . . . ?
O7 S2 C10 F6 57.1(3) . . . . ?
O7 S2 C10 F5 -61.5(3) . . . . ?
O7 S2 C10 F4 177.6(2) . . . . ?
O4 S1 C9 F3 -62.6(2) . . . . ?
O4 S1 C9 F2 57.0(2) . . . . ?
O4 S1 C9 F1 177.5(2) . . . . ?
N3 C6 C5 Cl3 171.04(17) . . . . ?
N4 C8 C7 N3 -53.4(2) . . . . ?
N1 C3 C4 N2 -52.5(2) . . . . ?
N1 C2 C1 Cl2 64.6(3) . . . . ?
C6 N3 C7 C8 172.60(19) . . . . ?
C7 N3 C6 C5 57.2(3) . . . . ?
C3 N1 C2 C1 68.2(3) . . . . ?
C2 N1 C3 C4 172.19(19) . . . . ?
